data_7123426
loop_
_publ_author_name
'Apps, Samantha'
'Miller, Philip'
'Long, Nicholas J.'

_publ_section_title
;
 Cobalt-triphos dinitrogen complexes: activation and
 silyl-functionalisation of N2
;
_journal_name_full 'Chemical Communications'
_journal_paper_doi 10.1039/C9CC01496A
_journal_year 2019
_chemical_formula_moiety 'C66 H62 Co2 N2 P6, 2(C4 H8 O)'
_chemical_formula_sum 'C74 H78 Co2 N2 O2 P6'
_chemical_formula_weight 1331.06
_chemical_name_systematic 4
_chemical_properties_physical Air-sensitive,Moisture-sensitive,Hygroscopic
_space_group_crystal_system triclinic
_space_group_IT_number 2
_space_group_name_Hall '-P 1'
_space_group_name_H-M_alt 'P -1'
_symmetry_space_group_name_Hall '-P 1'
_symmetry_space_group_name_H-M 'P -1'
_atom_sites_solution_hydrogens geom
_atom_sites_solution_primary iterative
_audit_creation_date 2019-02-14
_audit_creation_method
;
Olex2 1.2
(compiled 2018.05.29 svn.r3508 for OlexSys, GUI svn.r5506)
;
_audit_update_record
;
2019-02-14 deposited with the CCDC.    2019-05-10 downloaded from the CCDC.
;
_cell_angle_alpha 66.762(6)
_cell_angle_beta 87.116(5)
_cell_angle_gamma 88.787(6)
_cell_formula_units_Z 1
_cell_length_a 11.2875(8)
_cell_length_b 11.4069(8)
_cell_length_c 13.6863(8)
_cell_measurement_reflns_used 2671
_cell_measurement_temperature 173.00(10)
_cell_measurement_theta_max 28.1610
_cell_measurement_theta_min 2.6450
_cell_volume 1617.2(2)
_computing_cell_refinement 'CrysAlisPro 1.171.38.46 (Rigaku OD, 2015)'
_computing_data_collection 'CrysAlisPro 1.171.38.46 (Rigaku OD, 2015)'
_computing_data_reduction 'CrysAlisPro 1.171.38.46 (Rigaku OD, 2015)'
_computing_molecular_graphics 'Olex2 (Dolomanov et al., 2009)'
_computing_publication_material 'Olex2 (Dolomanov et al., 2009)'
_computing_structure_refinement 'ShelXL (Sheldrick, 2015)'
_computing_structure_solution
;
Superflip (Palatinus & Chapuis, 2007;Palatinus & van der Lee, 2008;
Palatinus et al., 2012)
;
_diffrn_ambient_environment N~2~
_diffrn_ambient_temperature 173.00(10)
_diffrn_detector 'CCD plate'
_diffrn_detector_area_resol_mean 16.0382
_diffrn_detector_type Eos
_diffrn_measured_fraction_theta_full 0.988
_diffrn_measured_fraction_theta_max 0.807
_diffrn_measurement_details
;
List of Runs (angles in degrees, time in seconds):

  # Type    Start    End  Width  t~exp~   \w     \q     \k     \f   Frames
#--------------------------------------------------------------------------
  1  \w    -40.00  54.00   1.00    5.91    --  -13.33  77.00-120.00   94
  2  \w    -79.00  13.00   1.00    5.91    --  -13.33 -77.00 120.00   92
  3  \w     -2.00  82.00   1.00    5.91    --   14.43  57.00  30.00   84
;
_diffrn_measurement_device 'four-circle diffractometer'
_diffrn_measurement_device_type 'Xcalibur, Eos'
_diffrn_measurement_method '\w scans'
_diffrn_orient_matrix_type 'CrysAlisPro convention (1999,Acta A55,543-557)'
_diffrn_orient_matrix_UB_11 -0.0425901000
_diffrn_orient_matrix_UB_12 0.0420639000
_diffrn_orient_matrix_UB_13 0.0084463000
_diffrn_orient_matrix_UB_21 0.0462648000
_diffrn_orient_matrix_UB_22 0.0401761000
_diffrn_orient_matrix_UB_23 0.0017108000
_diffrn_orient_matrix_UB_31 -0.0021200000
_diffrn_orient_matrix_UB_32 0.0345832000
_diffrn_orient_matrix_UB_33 -0.0557986000
_diffrn_radiation_monochromator graphite
_diffrn_radiation_probe x-ray
_diffrn_radiation_type MoK\a
_diffrn_radiation_wavelength 0.71073
_diffrn_reflns_av_R_equivalents 0.0383
_diffrn_reflns_av_unetI/netI 0.0777
_diffrn_reflns_Laue_measured_fraction_full 0.988
_diffrn_reflns_Laue_measured_fraction_max 0.807
_diffrn_reflns_limit_h_max 14
_diffrn_reflns_limit_h_min -14
_diffrn_reflns_limit_k_max 11
_diffrn_reflns_limit_k_min -14
_diffrn_reflns_limit_l_max 16
_diffrn_reflns_limit_l_min -16
_diffrn_reflns_number 9470
_diffrn_reflns_point_group_measured_fraction_full 0.988
_diffrn_reflns_point_group_measured_fraction_max 0.807
_diffrn_reflns_theta_full 25.242
_diffrn_reflns_theta_max 28.190
_diffrn_reflns_theta_min 2.482
_diffrn_source 'fine-focus sealed X-ray tube'
_diffrn_source_type 'Enhance (Mo) X-ray Source'
_exptl_absorpt_coefficient_mu 0.710
_exptl_absorpt_correction_T_max 0.952
_exptl_absorpt_correction_T_min 0.714
_exptl_absorpt_correction_type analytical
_exptl_absorpt_process_details
;
CrysAlisPro 1.171.38.46 (Rigaku Oxford Diffraction, 2015)
Analytical numeric absorption correction using a multifaceted crystal
            model based on expressions derived by R.C. Clark & J.S. Reid.
(Clark, R. C. & Reid, J. S. (1995). Acta Cryst. A51, 887-897)
Empirical absorption correction using spherical harmonics,
 implemented in SCALE3 ABSPACK scaling algorithm.
;
_exptl_crystal_colour 'clear dark red'
_exptl_crystal_colour_lustre clear
_exptl_crystal_colour_modifier dark
_exptl_crystal_colour_primary red
_exptl_crystal_density_diffrn 1.367
_exptl_crystal_description block
_exptl_crystal_F_000 696
_exptl_crystal_recrystallization_method 'Vapour deposition'
_exptl_crystal_size_max 0.63
_exptl_crystal_size_mid 0.43
_exptl_crystal_size_min 0.064
_refine_diff_density_max 1.018
_refine_diff_density_min -0.718
_refine_diff_density_rms 0.097
_refine_ls_extinction_method none
_refine_ls_goodness_of_fit_ref 1.058
_refine_ls_hydrogen_treatment constr
_refine_ls_matrix_type full
_refine_ls_number_parameters 409
_refine_ls_number_reflns 6404
_refine_ls_number_restraints 57
_refine_ls_restrained_S_all 1.073
_refine_ls_R_factor_all 0.0773
_refine_ls_R_factor_gt 0.0534
_refine_ls_shift/su_max 0.001
_refine_ls_shift/su_mean 0.000
_refine_ls_structure_factor_coef Fsqd
_refine_ls_weighting_details 'w=1/[\s^2^(Fo^2^)+(0.0634P)^2^+0.5884P] where P=(Fo^2^+2Fc^2^)/3'
_refine_ls_weighting_scheme calc
_refine_ls_wR_factor_gt 0.1266
_refine_ls_wR_factor_ref 0.1445
_reflns_Friedel_coverage 0.000
_reflns_number_gt 4848
_reflns_number_total 6404
_reflns_threshold_expression 'I > 2\s(I)'
_cod_data_source_file c9cc01496a2.cif
_cod_data_source_block 4
_cod_database_code 7123426
_shelx_shelxl_version_number 2017/1
_chemical_oxdiff_formula 'C66 H62 Co2 N2 P6'
_chemical_oxdiff_usercomment SA199
_shelx_space_group_comment
;
The symmetry employed for this shelxl refinement is uniquely defined
by the following loop, which should always be used as a source of
symmetry information in preference to the above space-group names.
They are only intended as comments.
;
_shelx_estimated_absorpt_t_max 0.956
_shelx_estimated_absorpt_t_min 0.663
_reflns_odcompleteness_completeness 99.13
_reflns_odcompleteness_iscentric 1
_reflns_odcompleteness_theta 24.97
_olex2_refinement_description
;
1. Fixed Uiso
 At 1.2 times of:
  All C(H) groups, All C(H,H) groups
2. Restrained distances
 O41-C42 \\sim O41-C45 \\sim O41A-C42A \\sim O41A-C45A
 with sigma of 0.02
 C42-C43 \\sim C43-C44 \\sim C44-C45 \\sim C42A-C43A \\sim C43A-C44A \\sim
C44A-C45A
 with sigma of 0.02
 O41-C43 \\sim O41-C44 \\sim O41A-C43A \\sim O41A-C44A
 with sigma of 0.02
 C42-C44 \\sim C43-C45 \\sim C42A-C44A \\sim C43A-C45A
 with sigma of 0.02
3. Uiso/Uaniso restraints and constraints
O41 \\sim C42 \\sim C43 \\sim C44 \\sim C45 \\sim O41A \\sim C42A \\sim C43A
\\sim C44A \\sim C45A: within 1A with sigma of 0.02 and sigma for terminal
atoms of 0.02
4. Others
 Sof(O41A)=Sof(C42A)=Sof(H42C)=Sof(H42D)=Sof(C43A)=Sof(H43C)=Sof(H43D)=
 Sof(C44A)=Sof(H44C)=Sof(H44D)=Sof(C45A)=Sof(H45C)=Sof(H45D)=1-FVAR(1)
 Sof(O41)=Sof(C42)=Sof(H42A)=Sof(H42B)=Sof(C43)=Sof(H43A)=Sof(H43B)=Sof(C44)=
 Sof(H44A)=Sof(H44B)=Sof(C45)=Sof(H45A)=Sof(H45B)=FVAR(1)
5.a Secondary CH2 refined with riding coordinates:
 C2(H2A,H2B), C4(H4A,H4B), C6(H6A,H6B), C42(H42A,H42B), C43(H43A,H43B),
 C44(H44A,H44B), C45(H45A,H45B), C42A(H42C,H42D), C43A(H43C,H43D), C44A(H44C,
 H44D), C45A(H45C,H45D)
5.b Aromatic/amide H refined with riding coordinates:
 C9(H9), C10(H10), C11(H11), C12(H12), C13(H13), C15(H15), C16(H16), C17(H17),
 C18(H18), C19(H19), C21(H21), C22(H22), C23(H23), C24(H24), C25(H25), C27(H27),
  C28(H28), C29(H29), C30(H30), C31(H31), C33(H33), C34(H34), C35(H35),
 C36(H36), C37(H37)
;
_olex2_submission_special_instructions 'No special instructions were received'
_oxdiff_exptl_absorpt_empirical_details
;
Empirical correction (ABSPACK) includes:
- Absorption correction using spherical harmonics
- Frame scaling
;
_oxdiff_exptl_absorpt_empirical_full_max 1.240
_oxdiff_exptl_absorpt_empirical_full_min 0.822

loop_
_space_group_symop_operation_xyz
'x, y, z'
'-x, -y, -z'

loop_
_atom_site_label
_atom_site_type_symbol
_atom_site_fract_x
_atom_site_fract_y
_atom_site_fract_z
_atom_site_U_iso_or_equiv
_atom_site_adp_type
_atom_site_occupancy
_atom_site_site_symmetry_order
_atom_site_calc_flag
_atom_site_refinement_flags_posn
_atom_site_refinement_flags_adp
_atom_site_refinement_flags_occupancy
_atom_site_disorder_assembly
_atom_site_disorder_group
Co1 Co -0.02161(4) 1.00528(4) 0.41665(3) 0.01548(14) Uani 1 1 d . . . . .
N1 N 0.2236(3) 1.1922(3) 0.3932(2) 0.0212(7) Uani 1 1 d . . . . .
C2 C 0.1572(3) 1.2471(3) 0.2975(3) 0.0217(8) Uani 1 1 d . . . . .
H2A H 0.214685 1.282290 0.236030 0.026 Uiso 1 1 calc R . . . .
H2B H 0.110354 1.319604 0.301363 0.026 Uiso 1 1 calc R . . . .
P3 P 0.05279(8) 1.13832(8) 0.26914(7) 0.0182(2) Uani 1 1 d . . . . .
C4 C -0.2051(3) 0.7622(3) 0.5222(3) 0.0251(8) Uani 1 1 d . . . . .
H4A H -0.282464 0.733412 0.508814 0.030 Uiso 1 1 calc R . . . .
H4B H -0.152676 0.686396 0.548111 0.030 Uiso 1 1 calc R . . . .
P5 P -0.13867(8) 0.87841(8) 0.39047(7) 0.0180(2) Uani 1 1 d . . . . .
C6 C 0.2706(3) 1.0641(3) 0.4204(3) 0.0213(8) Uani 1 1 d . . . . .
H6A H 0.335532 1.048726 0.470094 0.026 Uiso 1 1 calc R . . . .
H6B H 0.303400 1.054915 0.355313 0.026 Uiso 1 1 calc R . . . .
P7 P 0.14973(8) 0.94476(8) 0.48400(7) 0.0175(2) Uani 1 1 d . . . . .
C8 C -0.0386(3) 1.2537(3) 0.1660(3) 0.0218(8) Uani 1 1 d . . . . .
C9 C -0.0604(4) 1.3787(3) 0.1563(3) 0.0311(9) Uani 1 1 d . . . . .
H9 H -0.021318 1.410715 0.200510 0.037 Uiso 1 1 calc R . . . .
C10 C -0.1377(4) 1.4562(4) 0.0835(3) 0.0388(11) Uani 1 1 d . . . . .
H10 H -0.150796 1.541085 0.077891 0.047 Uiso 1 1 calc R . . . .
C11 C -0.1965(4) 1.4125(4) 0.0184(3) 0.0388(11) Uani 1 1 d . . . . .
H11 H -0.249865 1.466338 -0.031538 0.047 Uiso 1 1 calc R . . . .
C12 C -0.1761(4) 1.2887(4) 0.0276(3) 0.0353(10) Uani 1 1 d . . . . .
H12 H -0.215470 1.257235 -0.016858 0.042 Uiso 1 1 calc R . . . .
C13 C -0.0991(3) 1.2107(4) 0.1005(3) 0.0288(9) Uani 1 1 d . . . . .
H13 H -0.087006 1.125649 0.106140 0.035 Uiso 1 1 calc R . . . .
C14 C 0.1493(3) 1.0826(3) 0.1823(3) 0.0213(8) Uani 1 1 d . . . . .
C15 C 0.1945(3) 1.1674(4) 0.0835(3) 0.0288(9) Uani 1 1 d . . . . .
H15 H 0.179210 1.256088 0.061540 0.035 Uiso 1 1 calc R . . . .
C16 C 0.2614(3) 1.1239(4) 0.0173(3) 0.0339(10) Uani 1 1 d . . . . .
H16 H 0.291042 1.182705 -0.050112 0.041 Uiso 1 1 calc R . . . .
C17 C 0.2851(4) 0.9960(4) 0.0485(3) 0.0354(10) Uani 1 1 d . . . . .
H17 H 0.330336 0.966504 0.002263 0.043 Uiso 1 1 calc R . . . .
C18 C 0.2432(3) 0.9098(4) 0.1472(3) 0.0310(9) Uani 1 1 d . . . . .
H18 H 0.261147 0.821594 0.169416 0.037 Uiso 1 1 calc R . . . .
C19 C 0.1744(3) 0.9534(3) 0.2138(3) 0.0245(8) Uani 1 1 d . . . . .
H19 H 0.144606 0.894416 0.281044 0.029 Uiso 1 1 calc R . . . .
C20 C -0.2744(3) 0.9377(3) 0.3158(3) 0.0213(8) Uani 1 1 d . . . . .
C21 C -0.3044(3) 1.0652(4) 0.2845(3) 0.0290(9) Uani 1 1 d . . . . .
H21 H -0.254436 1.121341 0.299574 0.035 Uiso 1 1 calc R . . . .
C22 C -0.4079(4) 1.1107(4) 0.2311(3) 0.0389(11) Uani 1 1 d . . . . .
H22 H -0.428327 1.198223 0.210066 0.047 Uiso 1 1 calc R . . . .
C23 C -0.4809(4) 1.0317(4) 0.2082(3) 0.0397(11) Uani 1 1 d . . . . .
H23 H -0.551384 1.064383 0.171563 0.048 Uiso 1 1 calc R . . . .
C24 C -0.4520(3) 0.9038(4) 0.2385(3) 0.0357(10) Uani 1 1 d . . . . .
H24 H -0.501916 0.848519 0.222278 0.043 Uiso 1 1 calc R . . . .
C25 C -0.3498(3) 0.8578(4) 0.2924(3) 0.0293(9) Uani 1 1 d . . . . .
H25 H -0.330397 0.769973 0.313944 0.035 Uiso 1 1 calc R . . . .
C26 C -0.0771(3) 0.7692(3) 0.3317(3) 0.0202(7) Uani 1 1 d . . . . .
C27 C 0.0022(3) 0.6750(3) 0.3899(3) 0.0263(8) Uani 1 1 d . . . . .
H27 H 0.011727 0.658712 0.462726 0.032 Uiso 1 1 calc R . . . .
C28 C 0.0671(4) 0.6048(3) 0.3432(3) 0.0323(9) Uani 1 1 d . . . . .
H28 H 0.120040 0.540397 0.384376 0.039 Uiso 1 1 calc R . . . .
C29 C 0.0555(4) 0.6278(4) 0.2377(3) 0.0335(10) Uani 1 1 d . . . . .
H29 H 0.100993 0.580263 0.205672 0.040 Uiso 1 1 calc R . . . .
C30 C -0.0230(4) 0.7206(4) 0.1783(3) 0.0315(9) Uani 1 1 d . . . . .
H30 H -0.032041 0.736100 0.105607 0.038 Uiso 1 1 calc R . . . .
C31 C -0.0882(3) 0.7909(3) 0.2248(3) 0.0259(8) Uani 1 1 d . . . . .
H31 H -0.141285 0.854863 0.183295 0.031 Uiso 1 1 calc R . . . .
C32 C 0.2292(3) 0.7935(3) 0.5119(3) 0.0205(8) Uani 1 1 d . . . . .
C33 C 0.3333(4) 0.7821(4) 0.4583(4) 0.0425(12) Uani 1 1 d . . . . .
H33 H 0.371028 0.856613 0.407886 0.051 Uiso 1 1 calc R . . . .
C34 C 0.3831(4) 0.6641(4) 0.4773(4) 0.0584(16) Uani 1 1 d . . . . .
H34 H 0.453834 0.658094 0.438936 0.070 Uiso 1 1 calc R . . . .
C35 C 0.3314(4) 0.5549(4) 0.5512(4) 0.0468(12) Uani 1 1 d . . . . .
H35 H 0.365809 0.473919 0.563313 0.056 Uiso 1 1 calc R . . . .
C36 C 0.2297(4) 0.5640(4) 0.6073(3) 0.0362(10) Uani 1 1 d . . . . .
H36 H 0.194018 0.489481 0.659679 0.043 Uiso 1 1 calc R . . . .
C37 C 0.1801(3) 0.6818(3) 0.5871(3) 0.0276(9) Uani 1 1 d . . . . .
H37 H 0.109495 0.687081 0.625959 0.033 Uiso 1 1 calc R . . . .
O41 O 0.3773(6) 0.6239(6) 0.1761(5) 0.072(3) Uani 0.641(11) 1 d D U P A 1
C42 C 0.4739(10) 0.6504(11) 0.1132(11) 0.103(4) Uani 0.641(11) 1 d D U P A 1
H42A H 0.512798 0.727087 0.113696 0.123 Uiso 0.641(11) 1 calc R . P A 1
H42B H 0.453065 0.667947 0.039307 0.123 Uiso 0.641(11) 1 calc R . P A 1
C43 C 0.5549(10) 0.5407(17) 0.1514(12) 0.153(7) Uani 0.641(11) 1 d D U P A 1
H43A H 0.589418 0.521196 0.091496 0.184 Uiso 0.641(11) 1 calc R . P A 1
H43B H 0.619929 0.556707 0.190385 0.184 Uiso 0.641(11) 1 calc R . P A 1
C44 C 0.4781(16) 0.4364(12) 0.2225(13) 0.119(5) Uani 0.641(11) 1 d D U P A 1
H44A H 0.521877 0.375723 0.282811 0.143 Uiso 0.641(11) 1 calc R . P A 1
H44B H 0.442461 0.389656 0.183821 0.143 Uiso 0.641(11) 1 calc R . P A 1
C45 C 0.384(2) 0.5112(14) 0.2600(17) 0.101(5) Uani 0.641(11) 1 d D U P A 1
H45A H 0.306423 0.466645 0.276711 0.121 Uiso 0.641(11) 1 calc R . P A 1
H45B H 0.408751 0.523122 0.323825 0.121 Uiso 0.641(11) 1 calc R . P A 1
O41A O 0.396(4) 0.507(3) 0.266(2) 0.141(7) Uiso 0.359(11) 1 d D U P A 2
C42A C 0.461(3) 0.611(3) 0.206(2) 0.125(10) Uiso 0.359(11) 1 d D U P A 2
H42C H 0.526463 0.622627 0.246436 0.149 Uiso 0.359(11) 1 calc R . P A 2
H42D H 0.410107 0.688678 0.183858 0.149 Uiso 0.359(11) 1 calc R . P A 2
C43A C 0.508(3) 0.5889(18) 0.1104(17) 0.128(7) Uiso 0.359(11) 1 d D U P A 2
H43C H 0.462976 0.638715 0.046828 0.154 Uiso 0.359(11) 1 calc R . P A 2
H43D H 0.592936 0.612316 0.094982 0.154 Uiso 0.359(11) 1 calc R . P A 2
C44A C 0.4916(16) 0.4516(13) 0.1414(12) 0.064(5) Uiso 0.359(11) 1 d D U P A 2
H44C H 0.565577 0.410969 0.128075 0.076 Uiso 0.359(11) 1 calc R . P A 2
H44D H 0.427145 0.434664 0.102333 0.076 Uiso 0.359(11) 1 calc R . P A 2
C45A C 0.459(3) 0.405(2) 0.2587(15) 0.075(6) Uiso 0.359(11) 1 d D U P A 2
H45C H 0.409838 0.326735 0.282811 0.090 Uiso 0.359(11) 1 calc R . P A 2
H45D H 0.531077 0.386293 0.301075 0.090 Uiso 0.359(11) 1 calc R . P A 2

loop_
_atom_site_aniso_label
_atom_site_aniso_U_11
_atom_site_aniso_U_22
_atom_site_aniso_U_33
_atom_site_aniso_U_23
_atom_site_aniso_U_13
_atom_site_aniso_U_12
Co1 0.0222(3) 0.0137(2) 0.0115(2) -0.00595(18) -0.00128(19) -0.00003(19)
N1 0.0296(17) 0.0182(15) 0.0180(15) -0.0093(12) -0.0013(13) -0.0014(13)
C2 0.033(2) 0.0159(17) 0.0138(17) -0.0037(13) -0.0014(15) -0.0024(15)
P3 0.0271(5) 0.0155(4) 0.0122(4) -0.0057(3) -0.0007(4) -0.0010(4)
C4 0.036(2) 0.0196(18) 0.0202(19) -0.0083(15) 0.0001(16) -0.0078(16)
P5 0.0244(5) 0.0160(4) 0.0141(4) -0.0064(3) -0.0023(4) 0.0007(4)
C6 0.0197(18) 0.0213(18) 0.0223(19) -0.0082(15) -0.0014(15) 0.0020(15)
P7 0.0218(5) 0.0158(4) 0.0157(5) -0.0073(3) -0.0005(4) 0.0006(4)
C8 0.027(2) 0.0253(18) 0.0111(16) -0.0055(14) -0.0003(14) 0.0001(16)
C9 0.043(2) 0.026(2) 0.025(2) -0.0095(16) -0.0094(18) 0.0005(18)
C10 0.054(3) 0.026(2) 0.034(2) -0.0081(18) -0.011(2) 0.010(2)
C11 0.040(2) 0.043(3) 0.027(2) -0.0075(19) -0.0092(19) 0.013(2)
C12 0.033(2) 0.050(3) 0.028(2) -0.0201(19) -0.0082(18) 0.006(2)
C13 0.036(2) 0.030(2) 0.021(2) -0.0116(16) -0.0045(17) 0.0049(18)
C14 0.0260(19) 0.0250(18) 0.0145(17) -0.0093(14) -0.0014(15) -0.0015(15)
C15 0.034(2) 0.030(2) 0.0199(19) -0.0072(16) 0.0009(16) -0.0012(17)
C16 0.032(2) 0.050(3) 0.018(2) -0.0119(18) 0.0038(17) -0.0043(19)
C17 0.029(2) 0.056(3) 0.032(2) -0.030(2) 0.0042(18) 0.000(2)
C18 0.034(2) 0.032(2) 0.037(2) -0.0241(18) -0.0002(18) -0.0001(18)
C19 0.0235(19) 0.0291(19) 0.025(2) -0.0154(16) -0.0004(16) -0.0058(16)
C20 0.0226(18) 0.0264(19) 0.0169(18) -0.0106(15) -0.0022(15) 0.0017(15)
C21 0.033(2) 0.031(2) 0.025(2) -0.0129(17) -0.0061(17) 0.0028(18)
C22 0.036(2) 0.037(2) 0.043(3) -0.014(2) -0.010(2) 0.012(2)
C23 0.026(2) 0.055(3) 0.039(3) -0.019(2) -0.0110(19) 0.008(2)
C24 0.028(2) 0.050(3) 0.034(2) -0.020(2) -0.0048(18) -0.002(2)
C25 0.030(2) 0.034(2) 0.026(2) -0.0140(17) -0.0026(17) 0.0002(18)
C26 0.0223(18) 0.0178(17) 0.0216(19) -0.0090(14) -0.0018(15) -0.0014(15)
C27 0.037(2) 0.0222(18) 0.0201(19) -0.0085(15) -0.0034(16) -0.0011(17)
C28 0.036(2) 0.0201(19) 0.039(2) -0.0096(17) 0.0015(19) 0.0034(17)
C29 0.040(2) 0.028(2) 0.042(3) -0.0240(19) 0.005(2) -0.0044(18)
C30 0.038(2) 0.037(2) 0.029(2) -0.0230(18) -0.0011(18) -0.0040(19)
C31 0.029(2) 0.0273(19) 0.023(2) -0.0112(16) -0.0006(16) -0.0008(16)
C32 0.0230(18) 0.0176(17) 0.0236(19) -0.0110(14) -0.0023(15) 0.0006(15)
C33 0.039(3) 0.031(2) 0.048(3) -0.008(2) 0.015(2) 0.007(2)
C34 0.050(3) 0.036(3) 0.075(4) -0.011(2) 0.027(3) 0.013(2)
C35 0.050(3) 0.025(2) 0.062(3) -0.015(2) 0.004(2) 0.012(2)
C36 0.040(2) 0.023(2) 0.040(3) -0.0063(18) -0.001(2) 0.0026(18)
C37 0.027(2) 0.0258(19) 0.028(2) -0.0095(16) 0.0037(17) 0.0015(16)
O41 0.072(5) 0.058(4) 0.073(5) -0.016(3) 0.006(4) 0.019(3)
C42 0.093(8) 0.091(8) 0.135(10) -0.059(7) 0.042(8) -0.028(7)
C43 0.062(8) 0.264(16) 0.112(10) -0.055(11) 0.015(7) 0.051(10)
C44 0.161(13) 0.083(9) 0.136(14) -0.063(9) -0.060(10) 0.058(9)
C45 0.085(9) 0.104(9) 0.128(10) -0.063(8) 0.010(8) 0.010(7)

loop_
_atom_type_symbol
_atom_type_description
_atom_type_scat_dispersion_real
_atom_type_scat_dispersion_imag
_atom_type_scat_source
C C 0.0033 0.0016 'International Tables Vol C Tables 4.2.6.8 and 6.1.1.4'
H H 0.0000 0.0000 'International Tables Vol C Tables 4.2.6.8 and 6.1.1.4'
Co Co 0.3494 0.9721 'International Tables Vol C Tables 4.2.6.8 and 6.1.1.4'
N N 0.0061 0.0033 'International Tables Vol C Tables 4.2.6.8 and 6.1.1.4'
O O 0.0106 0.0060 'International Tables Vol C Tables 4.2.6.8 and 6.1.1.4'
P P 0.1023 0.0942 'International Tables Vol C Tables 4.2.6.8 and 6.1.1.4'

loop_
_exptl_crystal_face_index_h
_exptl_crystal_face_index_k
_exptl_crystal_face_index_l
_exptl_crystal_face_perp_dist
1 0 0 0.0104
0 1 -5 0.2937
0 0 1 0.2722
-1 0 0 0.0541
-1 -5 0 0.1878
-1 -5 -2 0.1839
-1 0 -5 0.2720
0 5 1 0.2365
0 5 4 0.2582

loop_
_geom_angle_atom_site_label_1
_geom_angle_atom_site_label_2
_geom_angle_atom_site_label_3
_geom_angle
_geom_angle_site_symmetry_1
_geom_angle_site_symmetry_3
P3 Co1 Co1 125.38(4) . 2_576
P3 Co1 P7 123.94(4) . 2_576
P3 Co1 P7 93.60(4) . .
P5 Co1 Co1 124.00(4) . 2_576
P5 Co1 P3 110.60(4) . .
P5 Co1 P7 93.69(4) . 2_576
P5 Co1 P7 122.24(4) . .
P7 Co1 Co1 57.84(3) 2_576 2_576
P7 Co1 Co1 57.41(3) . 2_576
P7 Co1 P7 115.25(3) 2_576 .
C2 N1 C6 117.4(3) . .
C4 N1 C2 120.2(3) 2_576 .
C4 N1 C6 118.1(3) 2_576 .
N1 C2 P3 117.4(2) . .
C2 P3 Co1 108.67(11) . .
C8 P3 Co1 122.59(12) . .
C8 P3 C2 101.90(16) . .
C8 P3 C14 98.69(15) . .
C14 P3 Co1 120.48(11) . .
C14 P3 C2 101.23(16) . .
N1 C4 P5 117.2(2) 2_576 .
C4 P5 Co1 109.99(12) . .
C20 P5 Co1 121.05(12) . .
C20 P5 C4 100.56(17) . .
C26 P5 Co1 118.53(12) . .
C26 P5 C4 101.43(15) . .
C26 P5 C20 102.23(16) . .
N1 C6 P7 109.6(2) . .
Co1 P7 Co1 64.75(3) 2_576 .
C6 P7 Co1 113.96(11) . .
C6 P7 Co1 115.20(11) . 2_576
C32 P7 Co1 129.69(12) . .
C32 P7 Co1 129.24(12) . 2_576
C32 P7 C6 101.68(15) . .
C9 C8 P3 123.9(3) . .
C13 C8 P3 118.4(3) . .
C13 C8 C9 117.4(3) . .
C10 C9 C8 120.9(4) . .
C9 C10 C11 121.1(4) . .
C10 C11 C12 118.6(4) . .
C13 C12 C11 120.5(4) . .
C12 C13 C8 121.5(4) . .
C15 C14 P3 121.3(3) . .
C19 C14 P3 119.9(3) . .
C19 C14 C15 118.7(3) . .
C16 C15 C14 120.8(3) . .
C17 C16 C15 120.2(4) . .
C16 C17 C18 120.2(3) . .
C17 C18 C19 119.6(4) . .
C14 C19 C18 120.4(3) . .
C21 C20 P5 118.9(3) . .
C21 C20 C25 118.6(3) . .
C25 C20 P5 122.4(3) . .
C20 C21 C22 119.8(4) . .
C23 C22 C21 121.1(4) . .
C22 C23 C24 119.9(4) . .
C25 C24 C23 119.3(4) . .
C24 C25 C20 121.3(4) . .
C27 C26 P5 118.4(3) . .
C31 C26 P5 122.6(3) . .
C31 C26 C27 117.9(3) . .
C28 C27 C26 121.0(4) . .
C29 C28 C27 120.4(4) . .
C28 C29 C30 119.6(3) . .
C29 C30 C31 120.1(4) . .
C30 C31 C26 121.0(3) . .
C33 C32 P7 124.0(3) . .
C33 C32 C37 117.0(3) . .
C37 C32 P7 118.9(3) . .
C34 C33 C32 120.9(4) . .
C35 C34 C33 120.8(4) . .
C34 C35 C36 119.5(4) . .
C37 C36 C35 119.3(4) . .
C36 C37 C32 122.5(3) . .
C42 O41 C45 113.0(11) . .
O41 C42 C43 108.8(8) . .
C44 C43 C42 103.4(7) . .
C43 C44 C45 101.0(8) . .
O41 C45 C44 103.6(10) . .
C42A O41A C45A 105(2) . .
O41A C42A C43A 106.1(14) . .
C44A C43A C42A 103.6(10) . .
C43A C44A C45A 103.1(10) . .
O41A C45A C44A 102.4(14) . .

loop_
_geom_bond_atom_site_label_1
_geom_bond_atom_site_label_2
_geom_bond_distance
_geom_bond_site_symmetry_2
Co1 Co1 2.3130(9) 2_576
Co1 P3 2.1330(10) .
Co1 P5 2.1227(10) .
Co1 P7 2.1650(10) .
Co1 P7 2.1548(9) 2_576
N1 C2 1.450(4) .
N1 C4 1.449(4) 2_576
N1 C6 1.454(4) .
C2 P3 1.888(4) .
P3 C8 1.847(3) .
P3 C14 1.855(3) .
C4 P5 1.894(4) .
P5 C20 1.849(3) .
P5 C26 1.839(3) .
C6 P7 1.870(4) .
P7 C32 1.838(3) .
C8 C9 1.397(5) .
C8 C13 1.390(5) .
C9 C10 1.377(5) .
C10 C11 1.380(6) .
C11 C12 1.383(6) .
C12 C13 1.377(5) .
C14 C15 1.394(5) .
C14 C19 1.389(5) .
C15 C16 1.381(5) .
C16 C17 1.373(6) .
C17 C18 1.387(6) .
C18 C19 1.397(5) .
C20 C21 1.384(5) .
C20 C25 1.396(5) .
C21 C22 1.390(5) .
C22 C23 1.367(6) .
C23 C24 1.387(6) .
C24 C25 1.380(5) .
C26 C27 1.395(5) .
C26 C31 1.395(5) .
C27 C28 1.385(5) .
C28 C29 1.375(6) .
C29 C30 1.385(6) .
C30 C31 1.386(5) .
C32 C33 1.385(5) .
C32 C37 1.388(5) .
C33 C34 1.380(5) .
C34 C35 1.374(6) .
C35 C36 1.375(6) .
C36 C37 1.373(5) .
O41 C42 1.317(11) .
O41 C45 1.348(16) .
C42 C43 1.469(12) .
C43 C44 1.469(13) .
C44 C45 1.542(12) .
O41A C42A 1.354(17) .
O41A C45A 1.387(18) .
C42A C43A 1.499(14) .
C43A C44A 1.465(15) .
C44A C45A 1.505(15) .

loop_
_exptl_oxdiff_crystal_face_indexfrac_h
_exptl_oxdiff_crystal_face_indexfrac_k
_exptl_oxdiff_crystal_face_indexfrac_l
_exptl_oxdiff_crystal_face_x
_exptl_oxdiff_crystal_face_y
_exptl_oxdiff_crystal_face_z
0.9992 0.0011 0.0013 -0.0425 0.0463 -0.0022
-0.0016 0.9975 -4.9956 -0.0002 0.0315 0.3132
-0.0000 0.0004 0.9993 0.0085 0.0017 -0.0557
-0.9992 -0.0011 -0.0013 0.0425 -0.0463 0.0022
-0.9910 -4.9986 -0.0064 -0.1681 -0.2467 -0.1704
-0.9910 -4.9994 -2.0051 -0.1850 -0.2501 -0.0589
-0.9991 -0.0030 -4.9979 0.0002 -0.0549 0.2809
-0.0082 4.9980 1.0045 0.2191 0.2021 0.1168
-0.0082 4.9992 4.0024 0.2444 0.2073 -0.0504
